data_4309306
loop_
_publ_author_name
'Pavel Vojt\'i\<sek'
'Petr C\'igler'
'Jan Kotek'
'Jakub Rudovsk\'y'
'Petr Hermann'
'Ivan Luke\<s'

_publ_contact_author_address
;
Dept. of Inorganic Chemistry, Faculty of Science, Charles University
Hlavova 2030
128 40 Prague 2
Czech Republic
;
_publ_contact_author_email pavojt@natur.cuni.cz
_publ_contact_author_name 'Vojt\'i\<sek, Pavel'
_publ_section_title
;
Crystal Structures of Lanthanide(III) Complexes with Cyclen Derivative
Bearing Three Acetate and One Methylphosphonate Pendants
;
_journal_name_full 'Inorganic Chemistry'
_journal_page_first 5591
_journal_page_last 5599
_journal_paper_doi 10.1021/ic048190s
_journal_volume 44
_journal_year 2005
_chemical_compound_source 'synthesized by the authors'
_chemical_formula_moiety 'C15 H25 Li Lu N4 O9 P, 5(H2 O)'
_chemical_formula_sum 'C15 H35 Li Lu N4 O14 P'
_chemical_formula_weight 708.35
_space_group_IT_number 14
_symmetry_cell_setting monoclinic
_symmetry_space_group_name_Hall '-P 2ybc'
_symmetry_space_group_name_H-M 'P 1 21/c 1'
_atom_sites_solution_hydrogens difmap
_atom_sites_solution_primary direct
_atom_sites_solution_secondary difmap
_audit_creation_method SHELXL-97
_cell_angle_alpha 90.00
_cell_angle_beta 93.0170(10)
_cell_angle_gamma 90.00
_cell_formula_units_Z 4
_cell_length_a 12.6830(2)
_cell_length_b 13.1770(2)
_cell_length_c 14.9850(2)
_cell_measurement_temperature 150(2)
_cell_volume 2500.88(6)
_computing_cell_refinement 'COLLECT and DENZO'
_computing_data_collection 'COLLECT (Hooft, 1998) and DENZO (Otwinowski & Minor, 1997)'
_computing_data_reduction 'COLLECT and DENZO'
_computing_structure_refinement 'SHELXL-97 (Sheldrick, 1997)'
_computing_structure_solution 'SIR92 (Altomare et al., 1994)'
_diffrn_ambient_temperature 150(2)
_diffrn_detector_area_resol_mean 9.091
_diffrn_measured_fraction_theta_full 0.997
_diffrn_measured_fraction_theta_max 0.997
_diffrn_measurement_device_type 'Nonius KappaCCD area detector'
_diffrn_measurement_method '\f and \w scans to fill the Ewald sphere'
_diffrn_radiation_monochromator graphite
_diffrn_radiation_source 'fine-focus sealed tube'
_diffrn_radiation_type MoK\a
_diffrn_radiation_wavelength 0.71073
_diffrn_reflns_av_R_equivalents 0.1091
_diffrn_reflns_av_sigmaI/netI 0.0495
_diffrn_reflns_limit_h_max 16
_diffrn_reflns_limit_h_min 0
_diffrn_reflns_limit_k_max 17
_diffrn_reflns_limit_k_min -17
_diffrn_reflns_limit_l_max 19
_diffrn_reflns_limit_l_min -19
_diffrn_reflns_number 34027
_diffrn_reflns_theta_full 27.50
_diffrn_reflns_theta_max 27.50
_diffrn_reflns_theta_min 2.57
_diffrn_standards_number 0
_exptl_absorpt_coefficient_mu 4.085
_exptl_absorpt_correction_type none
_exptl_crystal_colour colourless
_exptl_crystal_density_diffrn 1.881
_exptl_crystal_density_method 'not measured'
_exptl_crystal_description prism
_exptl_crystal_F_000 1416
_exptl_crystal_size_max 0.38
_exptl_crystal_size_mid 0.25
_exptl_crystal_size_min 0.13
_refine_diff_density_max 2.077
_refine_diff_density_min -2.658
_refine_diff_density_rms 0.174
_refine_ls_extinction_coef 0.0038(2)
_refine_ls_extinction_expression Fc^*^=kFc[1+0.001xFc^2^\l^3^/sin(2\q)]^-1/4^
_refine_ls_extinction_method SHELXL
_refine_ls_goodness_of_fit_ref 1.083
_refine_ls_hydrogen_treatment refall
_refine_ls_matrix_type full
_refine_ls_number_parameters 466
_refine_ls_number_reflns 5721
_refine_ls_number_restraints 0
_refine_ls_restrained_S_all 1.083
_refine_ls_R_factor_all 0.0363
_refine_ls_R_factor_gt 0.0318
_refine_ls_shift/su_max 0.003
_refine_ls_shift/su_mean 0.000
_refine_ls_structure_factor_coef Fsqd
_refine_ls_weighting_details 'calc w=1/[\s^2^(Fo^2^)+(0.0436P)^2^+1.7940P] where P=(Fo^2^+2Fc^2^)/3'
_refine_ls_weighting_scheme calc
_refine_ls_wR_factor_gt 0.0838
_refine_ls_wR_factor_ref 0.0875
_reflns_number_gt 5035
_reflns_number_total 5721
_reflns_threshold_expression >2sigma(I)
_cod_data_source_file ic048190ssi20041222_101635_3.cif
_cod_data_source_block lu
_cod_depositor_comments
;
The following automatic conversions were performed:

data name '_atom_site_symetry_multiplicity' was replaced with
'_atom_site_symmetry_multiplicity' as specified in the replacement
file 'data/replacement-values/replacement_tags.lst'.

Automatic conversion script
Id: cif_correct_tags 9268 2022-04-12 08:56:07Z antanas 
;
_cod_database_code 4309306

loop_
_symmetry_equiv_pos_as_xyz
'x, y, z'
'-x, y+1/2, -z+1/2'
'-x, -y, -z'
'x, -y-1/2, z-1/2'

loop_
_atom_site_label
_atom_site_type_symbol
_atom_site_fract_x
_atom_site_fract_y
_atom_site_fract_z
_atom_site_U_iso_or_equiv
_atom_site_adp_type
_atom_site_occupancy
_atom_site_symmetry_multiplicity
_atom_site_calc_flag
_atom_site_refinement_flags
_atom_site_disorder_assembly
_atom_site_disorder_group
Lu1 Lu 0.715512(9) 0.252508(7) -0.056010(7) 0.01022(8) Uani 1 1 d . . .
N1 N 0.7472(2) 0.4079(2) 0.04417(16) 0.0182(5) Uani 1 1 d . . .
C2 C 0.7106(3) 0.3881(3) 0.13510(19) 0.0214(6) Uani 1 1 d . . .
H21 H 0.702(3) 0.454(3) 0.165(2) 0.024(9) Uiso 1 1 d . . .
H22 H 0.765(3) 0.354(3) 0.171(2) 0.019(8) Uiso 1 1 d . . .
C3 C 0.6090(3) 0.3319(3) 0.1307(2) 0.0209(6) Uani 1 1 d . . .
H31 H 0.586(2) 0.325(2) 0.183(2) 0.012(8) Uiso 1 1 d . . .
H32 H 0.562(3) 0.367(3) 0.099(2) 0.024(9) Uiso 1 1 d . . .
N4 N 0.6171(2) 0.2308(2) 0.08456(18) 0.0183(5) Uani 1 1 d . . .
C5 C 0.6674(3) 0.1556(3) 0.1465(2) 0.0217(6) Uani 1 1 d . . .
H51 H 0.611(3) 0.136(3) 0.184(2) 0.020(8) Uiso 1 1 d . . .
H52 H 0.725(3) 0.190(4) 0.175(3) 0.046(12) Uiso 1 1 d . . .
C6 C 0.7059(3) 0.0648(2) 0.0960(2) 0.0223(6) Uani 1 1 d . . .
H61 H 0.738(3) 0.017(3) 0.134(3) 0.036(10) Uiso 1 1 d . . .
H62 H 0.645(2) 0.026(2) 0.064(2) 0.017(8) Uiso 1 1 d . . .
N7 N 0.7828(2) 0.0959(2) 0.02751(17) 0.0182(5) Uani 1 1 d . . .
C8 C 0.8893(2) 0.1113(3) 0.0716(2) 0.0210(6) Uani 1 1 d . . .
H81 H 0.919(3) 0.047(3) 0.080(2) 0.015(8) Uiso 1 1 d . . .
H82 H 0.878(2) 0.146(2) 0.133(2) 0.016(8) Uiso 1 1 d . . .
C9 C 0.9578(2) 0.1711(2) 0.0127(2) 0.0212(6) Uani 1 1 d . . .
H91 H 1.024(3) 0.176(3) 0.041(2) 0.029(9) Uiso 1 1 d . . .
H92 H 0.970(2) 0.130(2) -0.045(2) 0.013(7) Uiso 1 1 d . . .
N10 N 0.9092(2) 0.2729(2) -0.01138(17) 0.0168(5) Uani 1 1 d . . .
C11 C 0.9321(2) 0.3448(2) 0.06314(19) 0.0193(6) Uani 1 1 d . . .
H111 H 1.008(3) 0.366(2) 0.064(2) 0.016(8) Uiso 1 1 d . . .
H112 H 0.925(2) 0.311(2) 0.122(2) 0.014(7) Uiso 1 1 d . . .
C12 C 0.8626(2) 0.4364(2) 0.0531(2) 0.0188(6) Uani 1 1 d . . .
H121 H 0.872(3) 0.479(3) 0.107(2) 0.034(10) Uiso 1 1 d . . .
H122 H 0.875(2) 0.470(3) 0.005(2) 0.017(8) Uiso 1 1 d . . .
C13 C 0.6880(2) 0.4930(2) -0.00019(18) 0.0163(6) Uani 1 1 d . . .
H131 H 0.698(3) 0.553(3) 0.035(2) 0.030(9) Uiso 1 1 d . . .
H132 H 0.618(3) 0.481(2) 0.003(2) 0.016(8) Uiso 1 1 d . . .
P1 P 0.72111(6) 0.49825(6) -0.11737(5) 0.01375(16) Uani 1 1 d . . .
O11 O 0.72661(15) 0.38748(14) -0.14419(12) 0.0151(4) Uani 1 1 d . . .
O12 O 0.62713(17) 0.55434(17) -0.16924(14) 0.0198(5) Uani 1 1 d . . .
H12 H 0.563(5) 0.504(4) -0.185(4) 0.098(19) Uiso 1 1 d . . .
O13 O 0.81861(15) 0.56023(15) -0.12844(13) 0.0193(4) Uani 1 1 d . . .
C14 C 0.5096(2) 0.1973(3) 0.0539(2) 0.0207(6) Uani 1 1 d . . .
H141 H 0.461(3) 0.202(3) 0.096(2) 0.026(9) Uiso 1 1 d . . .
H142 H 0.509(3) 0.128(3) 0.042(2) 0.022(8) Uiso 1 1 d . . .
C15 C 0.4711(3) 0.25180(17) -0.0311(2) 0.0152(7) Uani 1 1 d . . .
O151 O 0.54049(14) 0.29658(15) -0.07538(12) 0.0151(4) Uani 1 1 d . . .
O152 O 0.3754(2) 0.24840(13) -0.05363(18) 0.0223(6) Uani 1 1 d . . .
C16 C 0.7840(2) 0.0162(2) -0.0420(2) 0.0184(6) Uani 1 1 d . . .
H161 H 0.784(3) -0.049(3) -0.018(2) 0.029(9) Uiso 1 1 d . . .
H162 H 0.842(2) 0.025(2) -0.0776(18) 0.008(7) Uiso 1 1 d . . .
C17 C 0.6894(2) 0.0258(2) -0.10893(18) 0.0140(6) Uani 1 1 d . . .
O171 O 0.63623(14) 0.10728(14) -0.10742(12) 0.0172(4) Uani 1 1 d . . .
O172 O 0.66957(17) -0.04794(17) -0.15859(14) 0.0187(5) Uani 1 1 d . . .
C18 C 0.9549(2) 0.3078(2) -0.09403(18) 0.0165(6) Uani 1 1 d . . .
H181 H 1.033(2) 0.301(2) -0.091(2) 0.015(7) Uiso 1 1 d . . .
H182 H 0.940(2) 0.381(3) -0.104(2) 0.015(7) Uiso 1 1 d . . .
C19 C 0.9092(3) 0.24657(18) -0.1728(2) 0.0157(7) Uani 1 1 d . . .
O191 O 0.82344(15) 0.19901(15) -0.16272(12) 0.0164(4) Uani 1 1 d . . .
O192 O 0.9571(2) 0.24609(14) -0.24296(18) 0.0233(6) Uani 1 1 d . . .
Li1 Li 0.7564(4) -0.1631(4) -0.1854(3) 0.0214(10) Uani 1 1 d . . .
O99 O 0.7814(2) -0.24277(15) -0.07467(18) 0.0201(5) Uani 1 1 d . . .
H991 H 0.796(4) -0.311(4) -0.091(3) 0.057(13) Uiso 1 1 d . . .
H992 H 0.727(5) -0.243(3) -0.039(4) 0.042(17) Uiso 1 1 d . . .
O98 O 0.6727(3) -0.25402(19) -0.2612(2) 0.0313(8) Uani 1 1 d . . .
H981 H 0.668(6) -0.250(3) -0.319(5) 0.06(2) Uiso 1 1 d . . .
H982 H 0.659(4) -0.298(4) -0.243(3) 0.043(15) Uiso 1 1 d . . .
O97 O 0.88588(19) -0.1177(2) -0.23067(17) 0.0309(5) Uani 1 1 d . . .
H971 H 0.916(4) -0.067(4) -0.239(3) 0.030(13) Uiso 1 1 d . . .
H972 H 0.926(4) -0.162(4) -0.250(3) 0.052(13) Uiso 1 1 d . . .
O96 O 1.0274(2) 1.04252(19) -0.24550(16) 0.0299(5) Uani 1 1 d . . .
H961 H 1.075(4) 1.043(4) -0.277(3) 0.052(16) Uiso 1 1 d . . .
H962 H 1.001(4) 1.113(4) -0.250(3) 0.064(14) Uiso 1 1 d . . .
O95 O 0.53190(18) 0.55510(19) 0.19645(17) 0.0303(5) Uani 1 1 d . . .
H951 H 0.527(4) 0.609(4) 0.181(3) 0.051(14) Uiso 1 1 d . . .
H952 H 0.580(4) 0.562(3) 0.254(3) 0.057(13) Uiso 1 1 d . . .

loop_
_atom_site_aniso_label
_atom_site_aniso_U_11
_atom_site_aniso_U_22
_atom_site_aniso_U_33
_atom_site_aniso_U_23
_atom_site_aniso_U_13
_atom_site_aniso_U_12
Lu1 0.01004(11) 0.01068(12) 0.00955(11) -0.00002(3) -0.00324(6) 0.00055(3)
N1 0.0228(14) 0.0177(13) 0.0135(11) -0.0022(10) -0.0037(10) 0.0035(11)
C2 0.0246(16) 0.0246(17) 0.0146(14) -0.0031(13) -0.0016(12) 0.0025(13)
C3 0.0219(16) 0.0282(17) 0.0128(14) -0.0014(13) 0.0032(12) 0.0044(14)
N4 0.0175(13) 0.0236(12) 0.0135(12) 0.0071(11) -0.0022(10) 0.0013(11)
C5 0.0233(16) 0.0259(17) 0.0151(14) 0.0047(12) -0.0051(12) -0.0039(14)
C6 0.0295(17) 0.0175(15) 0.0191(15) 0.0088(13) -0.0058(13) -0.0047(13)
N7 0.0228(14) 0.0152(13) 0.0154(12) 0.0005(10) -0.0121(9) 0.0005(10)
C8 0.0202(15) 0.0191(16) 0.0227(15) -0.0012(13) -0.0090(12) 0.0034(13)
C9 0.0150(14) 0.0241(16) 0.0234(15) -0.0013(13) -0.0087(12) 0.0052(12)
N10 0.0159(13) 0.0210(11) 0.0130(12) -0.0027(11) -0.0049(10) -0.0032(11)
C11 0.0198(15) 0.0228(16) 0.0149(14) -0.0020(12) -0.0042(11) -0.0034(12)
C12 0.0217(15) 0.0175(15) 0.0167(14) -0.0020(12) -0.0042(12) -0.0040(12)
C13 0.0202(15) 0.0123(14) 0.0161(13) -0.0016(11) -0.0015(11) 0.0039(11)
P1 0.0136(3) 0.0118(4) 0.0154(3) 0.0013(3) -0.0032(3) 0.0008(3)
O11 0.0180(10) 0.0139(10) 0.0130(9) 0.0022(7) -0.0027(7) 0.0009(8)
O12 0.0177(11) 0.0172(11) 0.0239(11) 0.0044(9) -0.0051(9) 0.0021(9)
O13 0.0174(10) 0.0164(10) 0.0237(10) 0.0020(8) -0.0032(8) -0.0017(8)
C14 0.0138(14) 0.0259(18) 0.0221(15) 0.0066(13) -0.0009(12) -0.0013(12)
C15 0.0153(17) 0.0155(19) 0.0146(16) -0.0018(9) -0.0022(13) 0.0022(9)
O151 0.0129(9) 0.0173(11) 0.0150(9) 0.0036(8) -0.0014(7) 0.0015(8)
O152 0.0117(12) 0.0332(17) 0.0216(13) 0.0013(8) -0.0014(10) 0.0002(7)
C16 0.0160(14) 0.0152(14) 0.0231(14) -0.0005(12) -0.0062(12) -0.0004(11)
C17 0.0154(14) 0.0125(14) 0.0136(12) 0.0037(11) -0.0042(10) -0.0038(11)
O171 0.0145(10) 0.0144(10) 0.0218(10) 0.0005(8) -0.0081(8) 0.0006(8)
O172 0.0187(11) 0.0157(11) 0.0208(10) -0.0033(8) -0.0086(8) 0.0007(9)
C18 0.0133(13) 0.0201(15) 0.0160(13) 0.0000(11) -0.0005(10) -0.0009(11)
C19 0.0186(17) 0.0168(18) 0.0113(15) 0.0013(9) -0.0039(13) 0.0031(9)
O191 0.0154(9) 0.0171(10) 0.0164(9) -0.0031(8) -0.0035(7) 0.0012(8)
O192 0.0265(14) 0.0269(16) 0.0170(12) -0.0050(7) 0.0050(11) -0.0043(8)
Li1 0.020(2) 0.019(2) 0.026(2) -0.002(2) -0.0003(19) -0.004(2)
O99 0.0197(13) 0.0183(13) 0.0222(13) 0.0003(8) 0.0006(11) -0.0006(8)
O98 0.051(2) 0.0182(17) 0.0230(15) 0.0025(9) -0.0121(14) -0.0068(10)
O97 0.0244(12) 0.0266(14) 0.0427(14) 0.0021(12) 0.0107(11) 0.0017(11)
O96 0.0315(13) 0.0262(13) 0.0326(13) 0.0069(10) 0.0056(11) 0.0022(11)
O95 0.0271(12) 0.0205(13) 0.0411(14) 0.0105(11) -0.0182(10) -0.0059(10)

loop_
_atom_type_symbol
_atom_type_description
_atom_type_scat_dispersion_real
_atom_type_scat_dispersion_imag
_atom_type_scat_source
C C 0.0033 0.0016 'International Tables Vol C Tables 4.2.6.8 and 6.1.1.4'
H H 0.0000 0.0000 'International Tables Vol C Tables 4.2.6.8 and 6.1.1.4'
N N 0.0061 0.0033 'International Tables Vol C Tables 4.2.6.8 and 6.1.1.4'
O O 0.0106 0.0060 'International Tables Vol C Tables 4.2.6.8 and 6.1.1.4'
P P 0.1023 0.0942 'International Tables Vol C Tables 4.2.6.8 and 6.1.1.4'
Lu Lu -0.4720 5.8584 'International Tables Vol C Tables 4.2.6.8 and 6.1.1.4'
Li Li -0.0003 0.0001 'International Tables Vol C Tables 4.2.6.8 and 6.1.1.4'

loop_
_geom_angle_atom_site_label_1
_geom_angle_atom_site_label_2
_geom_angle_atom_site_label_3
_geom_angle
_geom_angle_site_symmetry_1
_geom_angle_site_symmetry_3
_geom_angle_publ_flag
O11 Lu1 O191 76.74(7) . . ?
O11 Lu1 O171 120.77(7) . . ?
O191 Lu1 O171 76.86(7) . . ?
O11 Lu1 O151 79.27(7) . . ?
O191 Lu1 O151 127.12(6) . . ?
O171 Lu1 O151 76.31(7) . . ?
O11 Lu1 N4 129.54(8) . . ?
O191 Lu1 N4 153.71(8) . . ?
O171 Lu1 N4 87.61(8) . . ?
O151 Lu1 N4 67.46(8) . . ?
O11 Lu1 N10 88.92(8) . . ?
O191 Lu1 N10 66.77(7) . . ?
O171 Lu1 N10 125.79(8) . . ?
O151 Lu1 N10 157.82(8) . . ?
N4 Lu1 N10 107.96(9) . . ?
O11 Lu1 N7 155.92(8) . . ?
O191 Lu1 N7 84.00(8) . . ?
O171 Lu1 N7 67.32(8) . . ?
O151 Lu1 N7 124.41(7) . . ?
N4 Lu1 N7 70.37(9) . . ?
N10 Lu1 N7 70.06(9) . . ?
O11 Lu1 N1 72.28(7) . . ?
O191 Lu1 N1 125.43(8) . . ?
O171 Lu1 N1 157.54(8) . . ?
O151 Lu1 N1 89.58(8) . . ?
N4 Lu1 N1 70.72(9) . . ?
N10 Lu1 N1 68.84(9) . . ?
N7 Lu1 N1 108.86(9) . . ?
C2 N1 C13 111.6(2) . . ?
C2 N1 C12 108.1(2) . . ?
C13 N1 C12 108.5(2) . . ?
C2 N1 Lu1 110.51(19) . . ?
C13 N1 Lu1 106.32(17) . . ?
C12 N1 Lu1 111.83(18) . . ?
C3 C2 N1 111.1(2) . . ?
C3 C2 H21 110(2) . . ?
N1 C2 H21 108(2) . . ?
C3 C2 H22 113(2) . . ?
N1 C2 H22 110.3(18) . . ?
H21 C2 H22 104(3) . . ?
C2 C3 N4 112.4(3) . . ?
C2 C3 H31 111(2) . . ?
N4 C3 H31 111(2) . . ?
C2 C3 H32 109(2) . . ?
N4 C3 H32 106(2) . . ?
H31 C3 H32 107(3) . . ?
C5 N4 C14 110.7(3) . . ?
C5 N4 C3 110.0(3) . . ?
C14 N4 C3 108.8(3) . . ?
C5 N4 Lu1 112.59(19) . . ?
C14 N4 Lu1 105.19(18) . . ?
C3 N4 Lu1 109.43(19) . . ?
N4 C5 C6 110.9(2) . . ?
N4 C5 H51 104(2) . . ?
C6 C5 H51 111(2) . . ?
N4 C5 H52 105(3) . . ?
C6 C5 H52 110(3) . . ?
H51 C5 H52 116(3) . . ?
N7 C6 C5 111.3(3) . . ?
N7 C6 H61 109(2) . . ?
C5 C6 H61 112(2) . . ?
N7 C6 H62 108.2(17) . . ?
C5 C6 H62 112.1(17) . . ?
H61 C6 H62 104(3) . . ?
C16 N7 C8 111.5(2) . . ?
C16 N7 C6 108.5(2) . . ?
C8 N7 C6 109.8(2) . . ?
C16 N7 Lu1 104.20(17) . . ?
C8 N7 Lu1 112.50(18) . . ?
C6 N7 Lu1 110.12(18) . . ?
N7 C8 C9 110.6(2) . . ?
N7 C8 H81 107(2) . . ?
C9 C8 H81 108.0(19) . . ?
N7 C8 H82 106.9(17) . . ?
C9 C8 H82 113.4(18) . . ?
H81 C8 H82 111(3) . . ?
C8 C9 N10 111.5(3) . . ?
C8 C9 H91 108(2) . . ?
N10 C9 H91 113(2) . . ?
C8 C9 H92 109.6(17) . . ?
N10 C9 H92 109.6(17) . . ?
H91 C9 H92 104(3) . . ?
C18 N10 C11 111.4(2) . . ?
C18 N10 C9 107.8(2) . . ?
C11 N10 C9 109.1(2) . . ?
C18 N10 Lu1 103.39(17) . . ?
C11 N10 Lu1 114.62(19) . . ?
C9 N10 Lu1 110.32(18) . . ?
N10 C11 C12 110.4(2) . . ?
N10 C11 H111 109.4(18) . . ?
C12 C11 H111 109.9(19) . . ?
N10 C11 H112 110.8(18) . . ?
C12 C11 H112 111.7(18) . . ?
H111 C11 H112 104(2) . . ?
C11 C12 N1 111.8(3) . . ?
C11 C12 H121 110(2) . . ?
N1 C12 H121 106(2) . . ?
C11 C12 H122 112(2) . . ?
N1 C12 H122 106(2) . . ?
H121 C12 H122 111(3) . . ?
N1 C13 P1 108.79(19) . . ?
N1 C13 H131 109(2) . . ?
P1 C13 H131 118(2) . . ?
N1 C13 H132 108(2) . . ?
P1 C13 H132 109.3(19) . . ?
H131 C13 H132 103(3) . . ?
O13 P1 O11 116.45(11) . . ?
O13 P1 O12 107.30(12) . . ?
O11 P1 O12 111.45(12) . . ?
O13 P1 C13 111.09(13) . . ?
O11 P1 C13 103.54(11) . . ?
O12 P1 C13 106.62(12) . . ?
P1 O11 Lu1 127.36(10) . . ?
P1 O12 H12 111(3) . . ?
N4 C14 C15 111.7(2) . . ?
N4 C14 H141 115(2) . . ?
C15 C14 H141 111(2) . . ?
N4 C14 H142 110(2) . . ?
C15 C14 H142 108(2) . . ?
H141 C14 H142 101(3) . . ?
O152 C15 O151 124.5(3) . . ?
O152 C15 C14 118.4(3) . . ?
O151 C15 C14 117.0(3) . . ?
C15 O151 Lu1 120.40(19) . . ?
N7 C16 C17 111.5(2) . . ?
N7 C16 H161 112(2) . . ?
C17 C16 H161 108(2) . . ?
N7 C16 H162 110.8(18) . . ?
C17 C16 H162 103.2(17) . . ?
H161 C16 H162 110(3) . . ?
O172 C17 O171 125.6(3) . . ?
O172 C17 C16 117.1(3) . . ?
O171 C17 C16 117.2(2) . . ?
C17 O171 Lu1 119.45(17) . . ?
C17 O172 Li1 129.8(2) . . ?
N10 C18 C19 109.7(2) . . ?
N10 C18 H181 112.0(17) . . ?
C19 C18 H181 108.7(18) . . ?
N10 C18 H182 110.7(17) . . ?
C19 C18 H182 109.6(18) . . ?
H181 C18 H182 106(3) . . ?
O192 C19 O191 123.9(3) . . ?
O192 C19 C18 118.5(3) . . ?
O191 C19 C18 117.6(3) . . ?
C19 O191 Lu1 118.83(18) . . ?
O97 Li1 O172 109.8(3) . . ?
O97 Li1 O98 116.3(3) . . ?
O172 Li1 O98 107.9(3) . . ?
O97 Li1 O99 111.3(3) . . ?
O172 Li1 O99 108.1(2) . . ?
O98 Li1 O99 102.9(3) . . ?
O97 Li1 H982 124.2(11) . . ?
O172 Li1 H982 112.7(12) . . ?
O98 Li1 H982 15.0(12) . . ?
O99 Li1 H982 87.9(12) . . ?
Li1 O99 H991 109(3) . . ?
Li1 O99 H992 114(3) . . ?
H991 O99 H992 108(3) . . ?
Li1 O98 H981 124(4) . . ?
Li1 O98 H982 116(4) . . ?
H981 O98 H982 117(5) . . ?
Li1 O97 H971 140(3) . . ?
Li1 O97 H972 117(3) . . ?
H971 O97 H972 103(4) . . ?
H961 O96 H962 102(5) . . ?
H951 O95 H952 102(4) . . ?

loop_
_geom_bond_atom_site_label_1
_geom_bond_atom_site_label_2
_geom_bond_distance
_geom_bond_site_symmetry_2
_geom_bond_publ_flag
Lu1 O11 2.2245(18) . ?
Lu1 O191 2.2711(18) . ?
Lu1 O171 2.2771(19) . ?
Lu1 O151 2.2980(18) . ?
Lu1 N4 2.521(3) . ?
Lu1 N10 2.526(3) . ?
Lu1 N7 2.538(3) . ?
Lu1 N1 2.559(3) . ?
N1 C2 1.486(4) . ?
N1 C13 1.486(4) . ?
N1 C12 1.510(4) . ?
C2 C3 1.485(5) . ?
C2 H21 0.99(4) . ?
C2 H22 0.97(3) . ?
C3 N4 1.506(4) . ?
C3 H31 0.86(3) . ?
C3 H32 0.87(4) . ?
N4 C5 1.480(4) . ?
N4 C14 1.483(4) . ?
C5 C6 1.510(5) . ?
C5 H51 0.97(3) . ?
C5 H52 0.94(4) . ?
C6 N7 1.509(4) . ?
C6 H61 0.93(4) . ?
C6 H62 1.02(3) . ?
N7 C16 1.480(4) . ?
N7 C8 1.487(4) . ?
C8 C9 1.495(5) . ?
C8 H81 0.94(3) . ?
C8 H82 1.04(3) . ?
C9 N10 1.511(4) . ?
C9 H91 0.92(4) . ?
C9 H92 1.04(3) . ?
N10 C18 1.469(4) . ?
N10 C11 1.482(4) . ?
C11 C12 1.497(4) . ?
C11 H111 1.00(3) . ?
C11 H112 0.99(3) . ?
C12 H121 0.98(4) . ?
C12 H122 0.87(3) . ?
C13 P1 1.828(3) . ?
C13 H131 0.96(4) . ?
C13 H132 0.90(3) . ?
P1 O13 1.498(2) . ?
P1 O11 1.516(2) . ?
P1 O12 1.573(2) . ?
O12 H12 1.06(6) . ?
C14 C15 1.520(4) . ?
C14 H141 0.91(4) . ?
C14 H142 0.93(4) . ?
C15 O152 1.244(5) . ?
C15 O151 1.274(4) . ?
C16 C17 1.528(4) . ?
C16 H161 0.93(4) . ?
C16 H162 0.94(3) . ?
C17 O172 1.242(4) . ?
C17 O171 1.269(3) . ?
O172 Li1 1.929(5) . ?
C18 C19 1.520(4) . ?
C18 H181 0.99(3) . ?
C18 H182 0.99(3) . ?
C19 O192 1.241(4) . ?
C19 O191 1.271(4) . ?
Li1 O97 1.905(5) . ?
Li1 O98 1.931(6) . ?
Li1 O99 1.975(6) . ?
Li1 H982 2.31(5) . ?
O99 H991 0.96(5) . ?
O99 H992 0.90(5) . ?
O98 H981 0.86(7) . ?
O98 H982 0.67(5) . ?
O97 H971 0.78(5) . ?
O97 H972 0.84(5) . ?
O96 H961 0.78(5) . ?
O96 H962 0.98(5) . ?
O95 H951 0.75(5) . ?
O95 H952 1.04(5) . ?
